data_4349545
loop_
_publ_author_name
'Shi, Chao'
'Han, Xiang-Bin'
'Wang, Ya'
'Zhang, Wen'

_publ_section_title
;
 Tuning dielectric transitions by B&#x2032;-site mixing in hybrid double
 perovskite crystals (CH3NH3)2[K1&#x2212;xRbxCo(CN)6] (x = 0.23--0.62)
;
_journal_issue 12
_journal_name_full 'Inorganic Chemistry Frontiers'
_journal_page_first 1604
_journal_paper_doi 10.1039/C6QI00347H
_journal_volume 3
_journal_year 2016
_chemical_formula_moiety 'C12 Co2 N12, C4 N4, 0.46(Rb), 1.54(K)'
_chemical_formula_sum 'C16 Co2 K1.54 N16 Rb0.46'
_chemical_formula_weight 633.69
_space_group_crystal_system cubic
_space_group_IT_number 225
_space_group_name_Hall '-F 4 2 3'
_space_group_name_H-M_alt 'F m -3 m'
_audit_creation_method SHELXL-2014/7
_audit_update_record
;
2016-08-24 deposited with the CCDC.
2016-10-13 downloaded from the CCDC.
;
_cell_angle_alpha 90
_cell_angle_beta 90
_cell_angle_gamma 90
_cell_formula_units_Z 2
_cell_length_a 11.466(5)
_cell_length_b 11.466(5)
_cell_length_c 11.466(5)
_cell_measurement_reflns_used 121
_cell_measurement_temperature 460(2)
_cell_measurement_theta_max 0.558
_cell_measurement_theta_min 0.519
_cell_volume 1507.4(11)
_computing_structure_refinement 'SHELXL-2014/7 (Sheldrick, 2014)'
_diffrn_ambient_temperature 460(2)
_diffrn_measured_fraction_theta_full 0.969
_diffrn_measured_fraction_theta_max 0.975
_diffrn_measurement_device_type 'Rigaku, SCXmini'
_diffrn_measurement_method '\w scans'
_diffrn_radiation_type MoK\a
_diffrn_radiation_wavelength 0.71073
_diffrn_reflns_av_R_equivalents 0.0669
_diffrn_reflns_av_unetI/netI 0.0172
_diffrn_reflns_Laue_measured_fraction_full 0.969
_diffrn_reflns_Laue_measured_fraction_max 0.975
_diffrn_reflns_limit_h_max 14
_diffrn_reflns_limit_h_min -14
_diffrn_reflns_limit_k_max 14
_diffrn_reflns_limit_k_min -14
_diffrn_reflns_limit_l_max 14
_diffrn_reflns_limit_l_min -14
_diffrn_reflns_number 4020
_diffrn_reflns_point_group_measured_fraction_full 0.969
_diffrn_reflns_point_group_measured_fraction_max 0.975
_diffrn_reflns_theta_full 25.242
_diffrn_reflns_theta_max 27.301
_diffrn_reflns_theta_min 3.077
_exptl_absorpt_coefficient_mu 2.083
_exptl_absorpt_correction_T_max 0.558
_exptl_absorpt_correction_T_min 0.519
_exptl_crystal_colour yellow
_exptl_crystal_density_diffrn 1.396
_exptl_crystal_density_method 'not measured'
_exptl_crystal_description block
_exptl_crystal_F_000 616.5
_exptl_crystal_size_max 0.32
_exptl_crystal_size_mid 0.30
_exptl_crystal_size_min 0.28
_refine_diff_density_max 0.709
_refine_diff_density_min -0.751
_refine_diff_density_rms 0.134
_refine_ls_extinction_coef 0.32(11)
_refine_ls_extinction_expression Fc^*^=kFc[1+0.001xFc^2^\l^3^/sin(2\q)]^-1/4^
_refine_ls_extinction_method 'SHELXL-2014/7 (Sheldrick 2014'
_refine_ls_goodness_of_fit_ref 1.279
_refine_ls_hydrogen_treatment undef
_refine_ls_matrix_type full
_refine_ls_number_parameters 15
_refine_ls_number_reflns 121
_refine_ls_number_restraints 27
_refine_ls_restrained_S_all 1.229
_refine_ls_R_factor_all 0.0929
_refine_ls_R_factor_gt 0.0929
_refine_ls_shift/su_max 0.000
_refine_ls_shift/su_mean 0.000
_refine_ls_structure_factor_coef Fsqd
_refine_ls_weighting_details 'w=1/[\s^2^(Fo^2^)+(0.1831P)^2^] where P=(Fo^2^+2Fc^2^)/3'
_refine_ls_weighting_scheme calc
_refine_ls_wR_factor_gt 0.2398
_refine_ls_wR_factor_ref 0.2396
_reflns_Friedel_coverage 0.000
_reflns_number_gt 117
_reflns_number_total 121
_reflns_threshold_expression 'I > 2\s(I)'
_cod_data_source_file c6qi00347h2.cif
_cod_data_source_block 1-460K
_cod_original_cell_volume 1507(2)
_cod_database_code 4349545
_shelx_shelxl_version_number 2014/7
_shelx_space_group_comment
;
The symmetry employed for this shelxl refinement is uniquely defined
by the following loop, which should always be used as a source of
symmetry information in preference to the above space-group names.
They are only intended as comments.
;

loop_
_space_group_symop_operation_xyz
'x, y, z'
'-x, -y, z'
'-x, y, -z'
'x, -y, -z'
'z, x, y'
'z, -x, -y'
'-z, -x, y'
'-z, x, -y'
'y, z, x'
'-y, z, -x'
'y, -z, -x'
'-y, -z, x'
'y, x, -z'
'-y, -x, -z'
'y, -x, z'
'-y, x, z'
'x, z, -y'
'-x, z, y'
'-x, -z, -y'
'x, -z, y'
'z, y, -x'
'z, -y, x'
'-z, y, x'
'-z, -y, -x'
'x, y+1/2, z+1/2'
'-x, -y+1/2, z+1/2'
'-x, y+1/2, -z+1/2'
'x, -y+1/2, -z+1/2'
'z, x+1/2, y+1/2'
'z, -x+1/2, -y+1/2'
'-z, -x+1/2, y+1/2'
'-z, x+1/2, -y+1/2'
'y, z+1/2, x+1/2'
'-y, z+1/2, -x+1/2'
'y, -z+1/2, -x+1/2'
'-y, -z+1/2, x+1/2'
'y, x+1/2, -z+1/2'
'-y, -x+1/2, -z+1/2'
'y, -x+1/2, z+1/2'
'-y, x+1/2, z+1/2'
'x, z+1/2, -y+1/2'
'-x, z+1/2, y+1/2'
'-x, -z+1/2, -y+1/2'
'x, -z+1/2, y+1/2'
'z, y+1/2, -x+1/2'
'z, -y+1/2, x+1/2'
'-z, y+1/2, x+1/2'
'-z, -y+1/2, -x+1/2'
'x+1/2, y, z+1/2'
'-x+1/2, -y, z+1/2'
'-x+1/2, y, -z+1/2'
'x+1/2, -y, -z+1/2'
'z+1/2, x, y+1/2'
'z+1/2, -x, -y+1/2'
'-z+1/2, -x, y+1/2'
'-z+1/2, x, -y+1/2'
'y+1/2, z, x+1/2'
'-y+1/2, z, -x+1/2'
'y+1/2, -z, -x+1/2'
'-y+1/2, -z, x+1/2'
'y+1/2, x, -z+1/2'
'-y+1/2, -x, -z+1/2'
'y+1/2, -x, z+1/2'
'-y+1/2, x, z+1/2'
'x+1/2, z, -y+1/2'
'-x+1/2, z, y+1/2'
'-x+1/2, -z, -y+1/2'
'x+1/2, -z, y+1/2'
'z+1/2, y, -x+1/2'
'z+1/2, -y, x+1/2'
'-z+1/2, y, x+1/2'
'-z+1/2, -y, -x+1/2'
'x+1/2, y+1/2, z'
'-x+1/2, -y+1/2, z'
'-x+1/2, y+1/2, -z'
'x+1/2, -y+1/2, -z'
'z+1/2, x+1/2, y'
'z+1/2, -x+1/2, -y'
'-z+1/2, -x+1/2, y'
'-z+1/2, x+1/2, -y'
'y+1/2, z+1/2, x'
'-y+1/2, z+1/2, -x'
'y+1/2, -z+1/2, -x'
'-y+1/2, -z+1/2, x'
'y+1/2, x+1/2, -z'
'-y+1/2, -x+1/2, -z'
'y+1/2, -x+1/2, z'
'-y+1/2, x+1/2, z'
'x+1/2, z+1/2, -y'
'-x+1/2, z+1/2, y'
'-x+1/2, -z+1/2, -y'
'x+1/2, -z+1/2, y'
'z+1/2, y+1/2, -x'
'z+1/2, -y+1/2, x'
'-z+1/2, y+1/2, x'
'-z+1/2, -y+1/2, -x'
'-x, -y, -z'
'x, y, -z'
'x, -y, z'
'-x, y, z'
'-z, -x, -y'
'-z, x, y'
'z, x, -y'
'z, -x, y'
'-y, -z, -x'
'y, -z, x'
'-y, z, x'
'y, z, -x'
'-y, -x, z'
'y, x, z'
'-y, x, -z'
'y, -x, -z'
'-x, -z, y'
'x, -z, -y'
'x, z, y'
'-x, z, -y'
'-z, -y, x'
'-z, y, -x'
'z, -y, -x'
'z, y, x'
'-x, -y+1/2, -z+1/2'
'x, y+1/2, -z+1/2'
'x, -y+1/2, z+1/2'
'-x, y+1/2, z+1/2'
'-z, -x+1/2, -y+1/2'
'-z, x+1/2, y+1/2'
'z, x+1/2, -y+1/2'
'z, -x+1/2, y+1/2'
'-y, -z+1/2, -x+1/2'
'y, -z+1/2, x+1/2'
'-y, z+1/2, x+1/2'
'y, z+1/2, -x+1/2'
'-y, -x+1/2, z+1/2'
'y, x+1/2, z+1/2'
'-y, x+1/2, -z+1/2'
'y, -x+1/2, -z+1/2'
'-x, -z+1/2, y+1/2'
'x, -z+1/2, -y+1/2'
'x, z+1/2, y+1/2'
'-x, z+1/2, -y+1/2'
'-z, -y+1/2, x+1/2'
'-z, y+1/2, -x+1/2'
'z, -y+1/2, -x+1/2'
'z, y+1/2, x+1/2'
'-x+1/2, -y, -z+1/2'
'x+1/2, y, -z+1/2'
'x+1/2, -y, z+1/2'
'-x+1/2, y, z+1/2'
'-z+1/2, -x, -y+1/2'
'-z+1/2, x, y+1/2'
'z+1/2, x, -y+1/2'
'z+1/2, -x, y+1/2'
'-y+1/2, -z, -x+1/2'
'y+1/2, -z, x+1/2'
'-y+1/2, z, x+1/2'
'y+1/2, z, -x+1/2'
'-y+1/2, -x, z+1/2'
'y+1/2, x, z+1/2'
'-y+1/2, x, -z+1/2'
'y+1/2, -x, -z+1/2'
'-x+1/2, -z, y+1/2'
'x+1/2, -z, -y+1/2'
'x+1/2, z, y+1/2'
'-x+1/2, z, -y+1/2'
'-z+1/2, -y, x+1/2'
'-z+1/2, y, -x+1/2'
'z+1/2, -y, -x+1/2'
'z+1/2, y, x+1/2'
'-x+1/2, -y+1/2, -z'
'x+1/2, y+1/2, -z'
'x+1/2, -y+1/2, z'
'-x+1/2, y+1/2, z'
'-z+1/2, -x+1/2, -y'
'-z+1/2, x+1/2, y'
'z+1/2, x+1/2, -y'
'z+1/2, -x+1/2, y'
'-y+1/2, -z+1/2, -x'
'y+1/2, -z+1/2, x'
'-y+1/2, z+1/2, x'
'y+1/2, z+1/2, -x'
'-y+1/2, -x+1/2, z'
'y+1/2, x+1/2, z'
'-y+1/2, x+1/2, -z'
'y+1/2, -x+1/2, -z'
'-x+1/2, -z+1/2, y'
'x+1/2, -z+1/2, -y'
'x+1/2, z+1/2, y'
'-x+1/2, z+1/2, -y'
'-z+1/2, -y+1/2, x'
'-z+1/2, y+1/2, -x'
'z+1/2, -y+1/2, -x'
'z+1/2, y+1/2, x'

loop_
_atom_site_label
_atom_site_type_symbol
_atom_site_fract_x
_atom_site_fract_y
_atom_site_fract_z
_atom_site_U_iso_or_equiv
_atom_site_adp_type
_atom_site_occupancy
_atom_site_site_symmetry_order
_atom_site_calc_flag
_atom_site_refinement_flags_posn
_atom_site_refinement_flags_adp
_atom_site_refinement_flags_occupancy
C1 C 0.0000 0.0000 0.1637(14) 0.153(6) Uani 1 8 d S TU P
C2 C 0.7500 0.867(4) 0.2500 0.19(3) Uani 0.1667 4 d DS TU P
Co1 Co 0.0000 0.0000 0.0000 0.059(2) Uani 1 48 d S TU P
K1 K 0.0000 0.0000 0.5000 0.080(2) Uani 0.7699 48 d S TU P
N1 N 0.0000 0.0000 0.2567(10) 0.168(14) Uani 1 8 d S TU P
N2 N 0.7500 0.7500 0.2500 0.19(3) Uani 1 24 d DS TU P
Rb1 Rb 0.0000 0.0000 0.5000 0.080(2) Uani 0.2299 48 d S TU P

loop_
_atom_site_aniso_label
_atom_site_aniso_U_11
_atom_site_aniso_U_22
_atom_site_aniso_U_33
_atom_site_aniso_U_23
_atom_site_aniso_U_13
_atom_site_aniso_U_12
C1 0.191(9) 0.191(9) 0.076(5) 0.000 0.000 0.000
C2 0.19(3) 0.19(3) 0.19(3) 0.000 0.11(3) 0.000
Co1 0.059(2) 0.059(2) 0.059(2) 0.000 0.000 0.000
K1 0.080(2) 0.080(2) 0.080(2) 0.000 0.000 0.000
N1 0.22(2) 0.22(2) 0.075(5) 0.000 0.000 0.000
N2 0.19(3) 0.19(3) 0.19(3) 0.000 0.000 0.000
Rb1 0.080(2) 0.080(2) 0.080(2) 0.000 0.000 0.000

loop_
_atom_type_symbol
_atom_type_description
_atom_type_scat_dispersion_real
_atom_type_scat_dispersion_imag
_atom_type_scat_source
C C 0.0033 0.0016 'International Tables Vol C Tables 4.2.6.8 and 6.1.1.4'
H H 0.0000 0.0000 'International Tables Vol C Tables 4.2.6.8 and 6.1.1.4'
N N 0.0061 0.0033 'International Tables Vol C Tables 4.2.6.8 and 6.1.1.4'
K K 0.2009 0.2494 'International Tables Vol C Tables 4.2.6.8 and 6.1.1.4'
Co Co 0.3494 0.9721 'International Tables Vol C Tables 4.2.6.8 and 6.1.1.4'
Rb Rb -0.9393 2.9676 'International Tables Vol C Tables 4.2.6.8 and 6.1.1.4'

loop_
_geom_angle_atom_site_label_1
_geom_angle_atom_site_label_2
_geom_angle_atom_site_label_3
_geom_angle
_geom_angle_site_symmetry_1
_geom_angle_site_symmetry_3
N1 C1 Co1 180.0 . .
N2 C2 C2 44.999(3) . 82_656
N2 C2 C2 44.999(1) . 78_566
C2 C2 C2 59.999(3) 82_656 78_566
N2 C2 C2 44.999(1) . 53_554
C2 C2 C2 59.999(5) 82_656 53_554
C2 C2 C2 89.999(1) 78_566 53_554
N2 C2 C2 44.999(3) . 33_554
C2 C2 C2 89.999(3) 82_656 33_554
C2 C2 C2 59.999(4) 78_566 33_554
C2 C2 C2 59.999(5) 53_554 33_554
C1 Co1 C1 180.0 105 9
C1 Co1 C1 90.0 105 97
C1 Co1 C1 90.0 9 97
C1 Co1 C1 90.0 105 5
C1 Co1 C1 90.0 9 5
C1 Co1 C1 90.0 97 5
C1 Co1 C1 90.0 105 101
C1 Co1 C1 90.0 9 101
C1 Co1 C1 90.0 97 101
C1 Co1 C1 180.0 5 101
C1 Co1 C1 90.0 105 .
C1 Co1 C1 90.0 9 .
C1 Co1 C1 180.0 97 .
C1 Co1 C1 90.0 5 .
C1 Co1 C1 90.0 101 .
N1 K1 N1 90.0 . 129
N1 K1 N1 180.0 . 97_556
N1 K1 N1 90.0 129 97_556
N1 K1 N1 90.000(1) . 53_455
N1 K1 N1 90.0 129 53_455
N1 K1 N1 90.0 97_556 53_455
N1 K1 N1 90.0 . 149
N1 K1 N1 90.000(1) 129 149
N1 K1 N1 90.000(1) 97_556 149
N1 K1 N1 180.0 53_455 149
N1 K1 N1 90.000(1) . 33_545
N1 K1 N1 180.0 129 33_545
N1 K1 N1 90.0 97_556 33_545
N1 K1 N1 90.000(1) 53_455 33_545
N1 K1 N1 90.0 149 33_545
C1 N1 K1 180.0 . .
C2 N2 C2 180.0 82_656 33_554
C2 N2 C2 90.000(12) 82_656 74_665
C2 N2 C2 90.000(6) 33_554 74_665
C2 N2 C2 90.000(8) 82_656 53_554
C2 N2 C2 90.000(6) 33_554 53_554
C2 N2 C2 90.000(3) 74_665 53_554
C2 N2 C2 90.000(7) 82_656 78_566
C2 N2 C2 90.000(6) 33_554 78_566
C2 N2 C2 90.000(3) 74_665 78_566
C2 N2 C2 180.0 53_554 78_566
C2 N2 C2 90.000(8) 82_656 .
C2 N2 C2 90.000(10) 33_554 .
C2 N2 C2 180.0 74_665 .
C2 N2 C2 90.000(4) 53_554 .
C2 N2 C2 90.0 78_566 .

loop_
_geom_bond_atom_site_label_1
_geom_bond_atom_site_label_2
_geom_bond_distance
_geom_bond_site_symmetry_2
C1 N1 1.067(18) .
C1 Co1 1.876(16) .
C2 N2 1.34(5) .
C2 C2 1.90(7) 82_656
C2 C2 1.90(7) 78_566
C2 C2 1.90(7) 53_554
C2 C2 1.90(7) 33_554
Co1 C1 1.876(16) 105
Co1 C1 1.876(16) 9
Co1 C1 1.876(16) 97
Co1 C1 1.876(16) 5
Co1 C1 1.876(16) 101
K1 N1 2.790(11) .
K1 N1 2.790(11) 129
K1 N1 2.790(11) 97_556
K1 N1 2.790(11) 53_455
K1 N1 2.790(11) 149
K1 N1 2.790(11) 33_545
N2 C2 1.34(5) 82_656
N2 C2 1.34(5) 33_554
N2 C2 1.34(5) 74_665
N2 C2 1.34(5) 53_554
N2 C2 1.34(5) 78_566

loop_
_geom_torsion_atom_site_label_1
_geom_torsion_atom_site_label_2
_geom_torsion_atom_site_label_3
_geom_torsion_atom_site_label_4
_geom_torsion
_geom_torsion_site_symmetry_1
_geom_torsion_site_symmetry_4
C2 C2 N2 C2 -90.000(7) 78_566 82_656
C2 C2 N2 C2 90.000(7) 53_554 82_656
C2 C2 N2 C2 180.0 33_554 82_656
C2 C2 N2 C2 180.0 82_656 33_554
C2 C2 N2 C2 90.000(6) 78_566 33_554
C2 C2 N2 C2 -90.000(10) 53_554 33_554
C2 C2 N2 C2 -90.000(7) 82_656 53_554
C2 C2 N2 C2 180.000(2) 78_566 53_554
C2 C2 N2 C2 90.000(7) 33_554 53_554
C2 C2 N2 C2 90.000(7) 82_656 78_566
C2 C2 N2 C2 180.000(14) 53_554 78_566
C2 C2 N2 C2 -90.000(7) 33_554 78_566
